data_7031002
loop_
_publ_author_name
'Bartolom\'e, E'
'Bartolom\'e, J'
'Melnic, S.'
'Prodius, D.'
'Shova, S.'
'Arauzo, A.'
'Luz\'on, J'
'Bad\'ia-Romano, L'
'Luis, F.'
'Turta, C.'

_publ_section_title
;
 Magnetic relaxation versus 3D long-range ordering in {Dy2Ba(\a-fur)8}n
 furoate polymers.
;
_journal_issue 28
_journal_name_full 'Dalton transactions (Cambridge, England : 2003)'
_journal_page_first 10999
_journal_page_last 11013
_journal_paper_doi 10.1039/c4dt00538d
_journal_volume 43
_journal_year 2014
_chemical_formula_moiety 'C40 H32 Ba Dy2 O28, 2(H2 O)'
_chemical_formula_sum 'C40 H36 Ba Dy2 O30'
_chemical_formula_weight 1459.03
_chemical_name_systematic
;
 ? 
;
_space_group_crystal_system monoclinic
_space_group_IT_number 14
_space_group_name_Hall '-P 2ybc'
_space_group_name_H-M_alt 'P 1 21/c 1'
_symmetry_space_group_name_Hall '-P 2ybc'
_symmetry_space_group_name_H-M 'P 1 21/c 1'
_atom_sites_solution_hydrogens geom
_atom_sites_solution_primary direct
_atom_sites_solution_secondary difmap
_audit_creation_date 2014-04-03
_audit_creation_method
;
Olex2 1.2
(compiled 2014.03.20 svn.r2914 for OlexSys, GUI svn.r4816)
;
_cell_angle_alpha 90.00
_cell_angle_beta 115.899(10)
_cell_angle_gamma 90.00
_cell_formula_units_Z 2
_cell_length_a 11.3267(10)
_cell_length_b 22.611(2)
_cell_length_c 10.5693(8)
_cell_measurement_reflns_used 5635
_cell_measurement_temperature 293(2)
_cell_measurement_theta_max 28.81
_cell_measurement_theta_min 3.35
_cell_volume 2435.0(4)
_computing_cell_refinement
;
CrysAlisPro, Oxford Diffraction Ltd.,
Version 1.171.33.66 (release 28-04-2010 CrysAlis171 .NET)
(compiled Apr 28 2010,14:27:37)
;
_computing_data_collection
;
CrysAlisPro, Oxford Diffraction Ltd.,
Version 1.171.33.66 (release 28-04-2010 CrysAlis171 .NET)
(compiled Apr 28 2010,14:27:37)
;
_computing_data_reduction
;
CrysAlisPro, Oxford Diffraction Ltd.,
Version 1.171.33.66 (release 28-04-2010 CrysAlis171 .NET)
(compiled Apr 28 2010,14:27:37)
;
_computing_molecular_graphics 'Olex2 (Dolomanov et al., 2009)'
_computing_publication_material 'Olex2 (Dolomanov et al., 2009)'
_computing_structure_refinement 'XL (Sheldrick, 2008)'
_computing_structure_solution 'ShelXS (Sheldrick, 2008)'
_diffrn_ambient_temperature 293(2)
_diffrn_detector_area_resol_mean 15.9914
_diffrn_measured_fraction_theta_full 0.992
_diffrn_measured_fraction_theta_max 0.992
_diffrn_measurement_device_type 'Xcalibur, Eos'
_diffrn_measurement_method '\w scans'
_diffrn_radiation_monochromator graphite
_diffrn_radiation_type MoK\a
_diffrn_radiation_wavelength 0.71073
_diffrn_reflns_av_R_equivalents 0.0276
_diffrn_reflns_av_unetI/netI 0.0416
_diffrn_reflns_limit_h_max 13
_diffrn_reflns_limit_h_min -13
_diffrn_reflns_limit_k_max 27
_diffrn_reflns_limit_k_min -24
_diffrn_reflns_limit_l_max 13
_diffrn_reflns_limit_l_min -12
_diffrn_reflns_number 9286
_diffrn_reflns_theta_full 26.00
_diffrn_reflns_theta_max 26.00
_diffrn_reflns_theta_min 3.36
_diffrn_source 'fine-focus sealed tube'
_exptl_absorpt_coefficient_mu 3.935
_exptl_absorpt_correction_T_max 0.630
_exptl_absorpt_correction_T_min 0.450
_exptl_absorpt_correction_type multi-scan
_exptl_absorpt_process_details sadabs
_exptl_crystal_colour 'clear light colourless'
_exptl_crystal_colour_lustre clear
_exptl_crystal_colour_modifier light
_exptl_crystal_colour_primary colourless
_exptl_crystal_density_diffrn 1.990
_exptl_crystal_density_method 'not measured'
_exptl_crystal_description prism
_exptl_crystal_F_000 1408
_exptl_crystal_size_max 0.2
_exptl_crystal_size_mid 0.1
_exptl_crystal_size_min 0.1
_refine_diff_density_max 1.122
_refine_diff_density_min -1.128
_refine_diff_density_rms 0.133
_refine_ls_extinction_method none
_refine_ls_goodness_of_fit_ref 1.051
_refine_ls_hydrogen_treatment constr
_refine_ls_matrix_type full
_refine_ls_number_parameters 331
_refine_ls_number_reflns 4742
_refine_ls_number_restraints 0
_refine_ls_restrained_S_all 1.051
_refine_ls_R_factor_all 0.0480
_refine_ls_R_factor_gt 0.0368
_refine_ls_shift/su_max 0.001
_refine_ls_shift/su_mean 0.000
_refine_ls_structure_factor_coef Fsqd
_refine_ls_weighting_details 'calc w=1/[\s^2^(Fo^2^)+(0.0330P)^2^+6.4846P] where P=(Fo^2^+2Fc^2^)/3'
_refine_ls_weighting_scheme calc
_refine_ls_wR_factor_gt 0.0745
_refine_ls_wR_factor_ref 0.0768
_reflns_number_gt 3977
_reflns_number_total 4742
_reflns_threshold_expression >2sigma(I)
_cod_data_source_file c4dt00538d2.cif
_cod_data_source_block new
_cod_depositor_comments 'Adding full bibliography for 7031002.cif.'
_cod_database_code 7031002
_olex2_refinement_description
;
1. Fixed Uiso
 At 1.2 times of:
  All C(H) groups, All O(H,H) groups
2.a Riding coordinates:
 O1W(H1WA,H1WB), O2W(H2WA,H2WB), O3W(H3WA,H3WB)
2.b Aromatic/amide H refined with riding coordinates:
 C3(H3), C8(H8), C4(H4), C9(H9), C15(H15), C18(H18), C20(H20), C13(H13),
 C19(H19), C10(H10), C14(H14), C5(H5)
;

loop_
_space_group_symop_id
_space_group_symop_operation_xyz
1 'x, y, z'
2 '-x, y+1/2, -z+1/2'
3 '-x, -y, -z'
4 'x, -y-1/2, z-1/2'

loop_
_atom_site_label
_atom_site_type_symbol
_atom_site_fract_x
_atom_site_fract_y
_atom_site_fract_z
_atom_site_U_iso_or_equiv
_atom_site_adp_type
_atom_site_occupancy
_atom_site_calc_flag
_atom_site_site_symmetry_order
_atom_site_refinement_flags_posn
_atom_site_refinement_flags_adp
_atom_site_refinement_flags_occupancy
Dy1 Dy 0.86207(2) 0.963832(12) 0.29027(2) 0.01981(8) Uani 1 d 1 . . .
O10 O 1.0500(3) 1.00670(17) 0.2779(3) 0.0232(8) Uani 1 d 1 . . .
O12 O 1.2507(4) 1.04586(19) 0.2240(4) 0.0315(10) Uani 1 d 1 . . .
O7 O 0.8903(4) 0.90713(16) 0.1076(4) 0.0273(9) Uani 1 d 1 . . .
O4 O 0.7895(4) 1.02241(17) 0.0642(4) 0.0265(9) Uani 1 d 1 . . .
O5 O 0.5944(4) 1.0634(2) 0.0212(4) 0.0340(10) Uani 1 d 1 . . .
O9 O 0.9814(4) 0.87886(17) -0.0851(4) 0.0337(10) Uani 1 d 1 . . .
O2W O 0.6343(4) 0.9794(2) 0.2065(4) 0.0405(11) Uani 1 d 1 . . .
H2WA H 0.6047 1.0084 0.1492 0.049 Uiso 1 d 1 R . .
H2WB H 0.5688 0.9579 0.1536 0.049 Uiso 1 d 1 R . .
O1 O 0.8550(4) 1.06148(18) 0.3469(4) 0.0322(9) Uani 1 d 1 . . .
O6 O 0.7931(4) 1.0822(2) -0.1577(4) 0.0364(10) Uani 1 d 1 . . .
O1W O 0.7554(4) 0.87076(19) 0.2807(4) 0.0396(11) Uani 1 d 1 . . .
H1WA H 0.7511 0.8543 0.3519 0.048 Uiso 1 d 1 R . .
H1WB H 0.7799 0.8477 0.2318 0.048 Uiso 1 d 1 R . .
O8 O 0.8110(6) 0.8155(2) 0.0934(5) 0.0513(14) Uani 1 d 1 . . .
C6 C 0.6910(6) 1.0561(3) -0.0041(5) 0.0264(13) Uani 1 d 1 . . .
C11 C 1.1460(5) 1.0290(2) 0.3792(5) 0.0209(11) Uani 1 d 1 . . .
C3 C 0.6757(7) 1.1614(3) 0.2833(7) 0.0405(16) Uani 1 d 1 . . .
H3 H 0.6393 1.1382 0.2027 0.049 Uiso 1 calc 1 R . .
C8 C 0.6034(6) 1.1270(3) -0.2151(6) 0.0359(15) Uani 1 d 1 . . .
H8 H 0.5248 1.1392 -0.2156 0.043 Uiso 1 calc 1 R . .
C4 C 0.6256(8) 1.2153(3) 0.3041(8) 0.054(2) Uani 1 d 1 . . .
H4 H 0.5502 1.2345 0.2410 0.065 Uiso 1 calc 1 R . .
C7 C 0.6903(6) 1.0894(3) -0.1246(5) 0.0266(13) Uani 1 d 1 . . .
C12 C 1.2618(6) 1.0471(2) 0.3595(5) 0.0253(12) Uani 1 d 1 . . .
C1 C 0.8737(6) 1.0988(2) 0.4432(5) 0.0249(12) Uani 1 d 1 . . .
C9 C 0.6545(7) 1.1449(3) -0.3109(6) 0.0377(16) Uani 1 d 1 . . .
H9 H 0.6157 1.1709 -0.3861 0.045 Uiso 1 calc 1 R . .
C2 C 0.7848(6) 1.1493(3) 0.3997(6) 0.0290(13) Uani 1 d 1 . . .
C15 C 1.3689(7) 1.0616(3) 0.2333(7) 0.0425(17) Uani 1 d 1 . . .
H15 H 1.3888 1.0650 0.1571 0.051 Uiso 1 calc 1 R . .
C16 C 0.8717(6) 0.8544(3) 0.0620(6) 0.0309(14) Uani 1 d 1 . . .
C18 C 0.9277(8) 0.7845(3) -0.0977(8) 0.054(2) Uani 1 d 1 . . .
H18 H 0.8952 0.7485 -0.0838 0.065 Uiso 1 calc 1 R . .
C20 C 1.0211(7) 0.8511(3) -0.1748(6) 0.0395(16) Uani 1 d 1 . . .
H20 H 1.0630 0.8699 -0.2224 0.047 Uiso 1 calc 1 R . .
C17 C 0.9226(7) 0.8357(3) -0.0403(6) 0.0338(14) Uani 1 d 1 . . .
C13 C 1.3847(6) 1.0615(3) 0.4479(6) 0.0407(17) Uani 1 d 1 . . .
H13 H 1.4187 1.0642 0.5453 0.049 Uiso 1 calc 1 R . .
O3 O 0.8066(5) 1.1941(2) 0.4960(4) 0.0467(12) Uani 1 d 1 . . .
C19 C 0.9924(8) 0.7947(3) -0.1849(7) 0.050(2) Uani 1 d 1 . . .
H19 H 1.0106 0.7668 -0.2384 0.060 Uiso 1 calc 1 R . .
C10 C 0.7691(7) 1.1170(3) -0.2714(6) 0.0380(16) Uani 1 d 1 . . .
H10 H 0.8242 1.1207 -0.3152 0.046 Uiso 1 calc 1 R . .
C14 C 1.4535(7) 1.0717(4) 0.3666(7) 0.052(2) Uani 1 d 1 . . .
H14 H 1.5407 1.0833 0.3995 0.063 Uiso 1 calc 1 R . .
C5 C 0.7083(9) 1.2337(3) 0.4331(9) 0.064(2) Uani 1 d 1 . . .
H5 H 0.6995 1.2688 0.4739 0.076 Uiso 1 calc 1 R . .
Ba1 Ba 1.0000 1.0000 0.0000 0.01847(11) Uani 1 d 2 S T P
O11 O 1.1525(4) 1.03833(19) 0.4989(3) 0.0306(9) Uani 1 d 1 . . .
O2 O 0.9605(4) 1.09606(18) 0.5682(4) 0.0308(9) Uani 1 d 1 . . .
O3W O 0.7062(7) 0.7992(3) 0.4785(6) 0.081(2) Uani 1 d 1 . . .
H3WA H 0.7302 0.7640 0.5102 0.097 Uiso 1 d 1 R . .
H3WB H 0.7285 0.8263 0.5420 0.097 Uiso 1 d 1 R . .

loop_
_atom_site_aniso_label
_atom_site_aniso_U_11
_atom_site_aniso_U_22
_atom_site_aniso_U_33
_atom_site_aniso_U_23
_atom_site_aniso_U_13
_atom_site_aniso_U_12
Dy1 0.01962(13) 0.02875(15) 0.01247(12) -0.00229(10) 0.00832(9) -0.00347(12)
O10 0.020(2) 0.034(2) 0.0161(17) -0.0026(16) 0.0087(15) -0.0059(18)
O12 0.029(2) 0.052(3) 0.0202(18) -0.0041(18) 0.0172(17) -0.008(2)
O7 0.042(3) 0.021(2) 0.0223(18) -0.0048(16) 0.0175(18) -0.0047(19)
O4 0.022(2) 0.038(2) 0.0168(17) 0.0022(16) 0.0063(16) 0.0069(18)
O5 0.024(2) 0.050(3) 0.030(2) 0.0001(19) 0.0134(18) 0.006(2)
O9 0.051(3) 0.024(2) 0.035(2) -0.0025(17) 0.028(2) -0.006(2)
O2W 0.023(2) 0.059(3) 0.034(2) 0.005(2) 0.0068(18) -0.011(2)
O1 0.035(2) 0.031(2) 0.030(2) -0.0049(18) 0.0132(18) 0.0021(19)
O6 0.036(2) 0.049(3) 0.027(2) 0.0106(19) 0.0165(19) 0.013(2)
O1W 0.054(3) 0.040(3) 0.035(2) -0.0034(19) 0.029(2) -0.011(2)
O8 0.086(4) 0.032(3) 0.060(3) -0.014(2) 0.055(3) -0.023(3)
C6 0.024(3) 0.034(3) 0.019(3) -0.011(2) 0.007(2) -0.004(3)
C11 0.024(3) 0.021(3) 0.019(2) 0.002(2) 0.011(2) 0.002(2)
C3 0.043(4) 0.033(4) 0.037(3) 0.005(3) 0.009(3) 0.001(3)
C8 0.029(3) 0.040(4) 0.034(3) 0.000(3) 0.009(3) 0.006(3)
C4 0.052(5) 0.042(4) 0.057(5) 0.015(4) 0.014(4) 0.018(4)
C7 0.026(3) 0.032(3) 0.022(3) -0.002(2) 0.010(2) 0.001(3)
C12 0.029(3) 0.032(3) 0.017(2) -0.004(2) 0.013(2) -0.004(3)
C1 0.030(3) 0.028(3) 0.021(3) 0.000(2) 0.016(2) -0.004(3)
C9 0.046(4) 0.038(4) 0.029(3) 0.009(3) 0.016(3) 0.009(3)
C2 0.039(4) 0.026(3) 0.026(3) 0.003(2) 0.018(3) 0.000(3)
C15 0.038(4) 0.061(5) 0.042(4) -0.005(3) 0.030(3) -0.012(4)
C16 0.037(4) 0.031(3) 0.025(3) 0.001(2) 0.014(3) -0.001(3)
C18 0.080(6) 0.027(4) 0.072(5) -0.008(3) 0.049(5) -0.012(4)
C20 0.052(4) 0.044(4) 0.036(3) 0.001(3) 0.032(3) 0.004(3)
C17 0.046(4) 0.027(3) 0.032(3) -0.004(3) 0.021(3) -0.006(3)
C13 0.021(3) 0.073(5) 0.024(3) -0.007(3) 0.006(2) -0.015(3)
O3 0.063(3) 0.031(3) 0.039(3) -0.003(2) 0.015(2) 0.010(2)
C19 0.080(6) 0.036(4) 0.056(4) -0.016(3) 0.049(4) -0.002(4)
C10 0.048(4) 0.048(4) 0.023(3) 0.009(3) 0.020(3) 0.008(3)
C14 0.029(4) 0.089(6) 0.046(4) -0.013(4) 0.022(3) -0.023(4)
C5 0.081(6) 0.035(4) 0.066(5) 0.001(4) 0.023(5) 0.022(4)
Ba1 0.0200(2) 0.0250(2) 0.01186(19) -0.00120(17) 0.00836(17) -0.00135(19)
O11 0.030(2) 0.052(3) 0.0103(17) -0.0016(17) 0.0095(16) -0.002(2)
O2 0.033(2) 0.041(2) 0.0178(18) 0.0058(17) 0.0105(17) 0.009(2)
O3W 0.138(6) 0.053(4) 0.077(4) 0.030(3) 0.070(4) 0.035(4)

loop_
_atom_type_symbol
_atom_type_description
_atom_type_scat_dispersion_real
_atom_type_scat_dispersion_imag
_atom_type_scat_source
C C 0.0033 0.0016 'International Tables Vol C Tables 4.2.6.8 and 6.1.1.4'
H H 0.0000 0.0000 'International Tables Vol C Tables 4.2.6.8 and 6.1.1.4'
Ba Ba -0.3244 2.2819 'International Tables Vol C Tables 4.2.6.8 and 6.1.1.4'
Dy Dy -0.1892 4.4098 'International Tables Vol C Tables 4.2.6.8 and 6.1.1.4'
O O 0.0106 0.0060 'International Tables Vol C Tables 4.2.6.8 and 6.1.1.4'

loop_
_geom_angle_atom_site_label_1
_geom_angle_atom_site_label_2
_geom_angle_atom_site_label_3
_geom_angle
_geom_angle_site_symmetry_1
_geom_angle_site_symmetry_3
O10 Dy1 O7 75.15(13) . .
O10 Dy1 O4 70.53(12) . .
O10 Dy1 O1W 142.54(14) . .
O10 Dy1 Ba1 40.31(8) . .
O7 Dy1 O4 68.34(12) . .
O7 Dy1 Ba1 44.74(9) . .
O4 Dy1 Ba1 42.32(9) . .
O2W Dy1 O10 140.52(14) . .
O2W Dy1 O7 106.23(14) . .
O2W Dy1 O4 73.58(13) . .
O2W Dy1 O1W 70.60(16) . .
O2W Dy1 Ba1 113.72(10) . .
O1 Dy1 O10 76.02(14) . .
O1 Dy1 O7 137.63(13) . .
O1 Dy1 O4 73.12(13) . .
O1 Dy1 O2W 78.34(15) . .
O1 Dy1 O1W 140.99(15) . .
O1 Dy1 Ba1 94.10(10) . .
O1 Dy1 O11 75.12(14) . 3_776
O1 Dy1 O2 120.47(14) . 3_776
O1W Dy1 O7 75.25(13) . .
O1W Dy1 O4 117.85(13) . .
O1W Dy1 Ba1 119.53(9) . .
O11 Dy1 O10 120.13(12) 3_776 .
O11 Dy1 O7 147.01(14) 3_776 .
O11 Dy1 O4 142.35(14) 3_776 .
O11 Dy1 O2W 80.68(14) 3_776 .
O11 Dy1 O1W 77.04(14) 3_776 .
O11 Dy1 Ba1 160.33(10) 3_776 .
O11 Dy1 O2 76.94(13) 3_776 3_776
O2 Dy1 O10 74.55(14) 3_776 .
O2 Dy1 O7 80.21(13) 3_776 .
O2 Dy1 O4 137.62(13) 3_776 .
O2 Dy1 O2W 144.92(15) 3_776 .
O2 Dy1 O1W 78.24(15) 3_776 .
O2 Dy1 Ba1 95.30(9) 3_776 .
Dy1 O10 Ba1 105.28(12) . .
C11 O10 Dy1 125.2(3) . .
C11 O10 Ba1 129.4(3) . .
C12 O12 Ba1 117.0(3) . .
C15 O12 C12 106.3(4) . .
C15 O12 Ba1 136.2(3) . .
Dy1 O7 Ba1 98.92(12) . .
C16 O7 Dy1 137.2(4) . .
C16 O7 Ba1 123.9(3) . .
Dy1 O4 Ba1 100.05(12) . .
C6 O4 Dy1 133.3(3) . .
C6 O4 Ba1 126.6(3) . .
C20 O9 C17 105.6(5) . .
C20 O9 Ba1 131.0(4) . .
C17 O9 Ba1 123.4(3) . .
Dy1 O2W H2WA 113.9 . .
Dy1 O2W H2WB 130.7 . .
H2WA O2W H2WB 90.8 . .
C1 O1 Dy1 146.8(4) . .
C7 O6 Ba1 119.9(3) . .
C10 O6 C7 107.1(5) . .
C10 O6 Ba1 132.9(4) . .
Dy1 O1W H1WA 124.1 . .
Dy1 O1W H1WB 105.5 . .
H1WA O1W H1WB 114.8 . .
O4 C6 C7 117.6(5) . .
O5 C6 O4 126.0(5) . .
O5 C6 C7 116.4(5) . .
O10 C11 C12 119.1(4) . .
O10 C11 O11 125.3(5) . .
O11 C11 C12 115.6(5) . .
C4 C3 H3 126.0 . .
C2 C3 H3 126.0 . .
C2 C3 C4 108.0(6) . .
C7 C8 H8 126.6 . .
C7 C8 C9 106.7(6) . .
C9 C8 H8 126.6 . .
C3 C4 H4 126.9 . .
C5 C4 C3 106.2(7) . .
C5 C4 H4 126.9 . .
O6 C7 C6 118.5(5) . .
C8 C7 O6 109.7(5) . .
C8 C7 C6 131.8(6) . .
O12 C12 C11 117.2(4) . .
C13 C12 O12 109.0(5) . .
C13 C12 C11 133.6(5) . .
O1 C1 C2 114.7(5) . .
O2 C1 O1 126.3(5) . .
O2 C1 C2 119.1(5) . .
C8 C9 H9 126.7 . .
C10 C9 C8 106.5(5) . .
C10 C9 H9 126.7 . .
C3 C2 C1 133.2(6) . .
C3 C2 O3 108.9(5) . .
O3 C2 C1 117.8(5) . .
O12 C15 H15 124.6 . .
C14 C15 O12 110.8(5) . .
C14 C15 H15 124.6 . .
O7 C16 C17 119.2(5) . .
O8 C16 O7 125.5(5) . .
O8 C16 C17 115.2(5) . .
C17 C18 H18 126.5 . .
C17 C18 C19 107.0(6) . .
C19 C18 H18 126.5 . .
O9 C20 H20 124.5 . .
C19 C20 O9 110.9(6) . .
C19 C20 H20 124.5 . .
O9 C17 C16 116.6(5) . .
C18 C17 O9 109.8(5) . .
C18 C17 C16 133.6(6) . .
C12 C13 H13 126.3 . .
C12 C13 C14 107.4(5) . .
C14 C13 H13 126.3 . .
C5 O3 C2 106.2(5) . .
C18 C19 H19 126.7 . .
C20 C19 C18 106.6(6) . .
C20 C19 H19 126.7 . .
O6 C10 H10 125.0 . .
C9 C10 O6 110.0(5) . .
C9 C10 H10 125.0 . .
C15 C14 C13 106.4(6) . .
C15 C14 H14 126.8 . .
C13 C14 H14 126.8 . .
C4 C5 O3 110.7(7) . .
C4 C5 H5 124.6 . .
O3 C5 H5 124.6 . .
O10 Ba1 O10 180.00(16) 3_775 .
O10 Ba1 O12 123.37(10) . 3_775
O10 Ba1 O12 56.63(10) 3_775 3_775
O10 Ba1 O12 56.63(10) . .
O10 Ba1 O12 123.37(10) 3_775 .
O10 Ba1 O7 117.05(10) 3_775 .
O10 Ba1 O7 62.95(10) . .
O10 Ba1 O7 117.05(10) . 3_775
O10 Ba1 O7 62.95(10) 3_775 3_775
O10 Ba1 O4 61.91(11) . .
O10 Ba1 O4 61.91(11) 3_775 3_775
O10 Ba1 O4 118.09(11) . 3_775
O10 Ba1 O4 118.09(11) 3_775 .
O10 Ba1 O9 70.00(11) 3_775 .
O10 Ba1 O9 70.00(11) . 3_775
O10 Ba1 O9 110.00(11) 3_775 3_775
O10 Ba1 O9 110.00(11) . .
O10 Ba1 O6 71.39(11) . 3_775
O10 Ba1 O6 108.61(11) 3_775 3_775
O10 Ba1 O6 108.61(11) . .
O10 Ba1 O6 71.39(11) 3_775 .
O12 Ba1 O12 180.0 3_775 .
O7 Ba1 O12 111.21(10) 3_775 3_775
O7 Ba1 O12 68.79(10) . 3_775
O7 Ba1 O12 111.21(10) . .
O7 Ba1 O12 68.79(10) 3_775 .
O7 Ba1 O7 180.000(1) 3_775 .
O4 Ba1 O12 111.23(10) . .
O4 Ba1 O12 68.77(10) . 3_775
O4 Ba1 O12 68.77(10) 3_775 .
O4 Ba1 O12 111.23(10) 3_775 3_775
O4 Ba1 O7 58.75(11) 3_775 3_775
O4 Ba1 O7 121.25(11) . 3_775
O4 Ba1 O7 121.25(11) 3_775 .
O4 Ba1 O7 58.75(11) . .
O4 Ba1 O4 180.0 . 3_775
O4 Ba1 O9 107.23(12) . .
O4 Ba1 O9 72.77(12) . 3_775
O4 Ba1 O9 107.23(12) 3_775 3_775
O4 Ba1 O9 72.77(12) 3_775 .
O4 Ba1 O6 122.73(11) 3_775 .
O4 Ba1 O6 122.73(11) . 3_775
O4 Ba1 O6 57.27(11) 3_775 3_775
O4 Ba1 O6 57.27(11) . .
O9 Ba1 O12 119.79(12) . .
O9 Ba1 O12 119.79(12) 3_775 3_775
O9 Ba1 O12 60.21(12) . 3_775
O9 Ba1 O12 60.21(12) 3_775 .
O9 Ba1 O7 56.45(10) 3_775 3_775
O9 Ba1 O7 123.55(10) . 3_775
O9 Ba1 O7 123.55(10) 3_775 .
O9 Ba1 O7 56.45(10) . .
O9 Ba1 O9 180.0 3_775 .
O9 Ba1 O6 120.37(13) 3_775 3_775
O9 Ba1 O6 59.63(12) . 3_775
O9 Ba1 O6 120.37(12) . .
O9 Ba1 O6 59.63(12) 3_775 .
O6 Ba1 O12 60.85(12) 3_775 .
O6 Ba1 O12 119.15(12) 3_775 3_775
O6 Ba1 O12 119.15(12) . .
O6 Ba1 O12 60.85(12) . 3_775
O6 Ba1 O7 108.22(12) 3_775 3_775
O6 Ba1 O7 71.78(12) 3_775 .
O6 Ba1 O7 71.78(12) . 3_775
O6 Ba1 O7 108.22(12) . .
O6 Ba1 O6 180.000(1) . 3_775
C11 O11 Dy1 167.2(4) . 3_776
C1 O2 Dy1 139.3(4) . 3_776
H3WA O3W H3WB 114.8 . .

loop_
_geom_bond_atom_site_label_1
_geom_bond_atom_site_label_2
_geom_bond_distance
_geom_bond_site_symmetry_2
Dy1 O10 2.394(4) .
Dy1 O7 2.452(3) .
Dy1 O4 2.535(4) .
Dy1 O2W 2.359(4) .
Dy1 O1 2.298(4) .
Dy1 O1W 2.407(4) .
Dy1 Ba1 4.0877(4) .
Dy1 O11 2.306(3) 3_776
Dy1 O2 2.342(4) 3_776
O10 C11 1.251(6) .
O10 Ba1 2.741(3) .
O12 C12 1.382(6) .
O12 C15 1.347(7) .
O12 Ba1 2.979(4) .
O7 C16 1.269(7) .
O7 Ba1 2.913(4) .
O4 C6 1.282(7) .
O4 Ba1 2.795(4) .
O5 C6 1.246(7) .
O9 C20 1.367(7) .
O9 C17 1.376(7) .
O9 Ba1 2.862(4) .
O2W H2WA 0.8570 .
O2W H2WB 0.8584 .
O1 C1 1.267(6) .
O6 C7 1.364(7) .
O6 C10 1.361(7) .
O6 Ba1 2.883(4) .
O1W H1WA 0.8600 .
O1W H1WB 0.8604 .
O8 C16 1.247(7) .
C6 C7 1.476(8) .
C11 C12 1.474(7) .
C11 O11 1.253(6) .
C3 H3 0.9300 .
C3 C4 1.401(10) .
C3 C2 1.337(8) .
C8 H8 0.9300 .
C8 C7 1.337(8) .
C8 C9 1.427(9) .
C4 H4 0.9300 .
C4 C5 1.339(10) .
C12 C13 1.334(8) .
C1 C2 1.458(8) .
C1 O2 1.257(6) .
C9 H9 0.9300 .
C9 C10 1.336(9) .
C2 O3 1.380(7) .
C15 H15 0.9300 .
C15 C14 1.333(9) .
C16 C17 1.492(8) .
C18 H18 0.9300 .
C18 C17 1.320(9) .
C18 C19 1.424(9) .
C20 H20 0.9300 .
C20 C19 1.310(9) .
C13 H13 0.9300 .
C13 C14 1.409(8) .
O3 C5 1.355(9) .
C19 H19 0.9300 .
C10 H10 0.9300 .
C14 H14 0.9300 .
C5 H5 0.9300 .
Ba1 O10 2.741(3) 3_775
Ba1 O12 2.979(4) 3_775
Ba1 O7 2.913(4) 3_775
Ba1 O4 2.795(4) 3_775
Ba1 O9 2.862(4) 3_775
Ba1 O6 2.883(4) 3_775
O11 Dy1 2.306(3) 3_776
O2 Dy1 2.342(4) 3_776
O3W H3WA 0.8600 .
O3W H3WB 0.8600 .

loop_
_geom_hbond_atom_site_label_D
_geom_hbond_atom_site_label_H
_geom_hbond_atom_site_label_A
_geom_hbond_distance_DH
_geom_hbond_distance_HA
_geom_hbond_distance_DA
_geom_hbond_angle_DHA
_geom_hbond_site_symmetry_A
O2W H2WA O5 0.86 1.80 2.622(6) 159.4 .
O2W H2WB O5 0.86 2.02 2.827(6) 156.3 3_675
O1W H1WA O3W 0.86 2.05 2.884(6) 163.8 .
O1W H1WB O7 0.86 2.55 2.966(5) 110.4 .
O1W H1WB O8 0.86 1.80 2.639(6) 164.0 .
O3W H3WA O8 0.86 2.04 2.890(7) 172.7 4_576

loop_
_geom_torsion_atom_site_label_1
_geom_torsion_atom_site_label_2
_geom_torsion_atom_site_label_3
_geom_torsion_atom_site_label_4
_geom_torsion
_geom_torsion_site_symmetry_1
_geom_torsion_site_symmetry_4
Dy1 O10 C11 C12 172.6(4) . .
Dy1 O10 C11 O11 -8.5(8) . .
Dy1 O10 Ba1 O10 24.0(9) . 3_775
Dy1 O10 Ba1 O12 3.4(2) . 3_775
Dy1 O10 Ba1 O12 -176.6(2) . .
Dy1 O10 Ba1 O7 148.77(13) . 3_775
Dy1 O10 Ba1 O7 -31.23(13) . .
Dy1 O10 Ba1 O4 -144.04(12) . 3_775
Dy1 O10 Ba1 O4 35.96(12) . .
Dy1 O10 Ba1 O9 -63.42(16) . .
Dy1 O10 Ba1 O9 116.58(16) . 3_775
Dy1 O10 Ba1 O6 70.23(16) . .
Dy1 O10 Ba1 O6 -109.77(16) . 3_775
Dy1 O7 C16 O8 10.9(10) . .
Dy1 O7 C16 C17 -170.5(4) . .
Dy1 O7 Ba1 O10 -150.37(12) . 3_775
Dy1 O7 Ba1 O10 29.63(12) . .
Dy1 O7 Ba1 O12 -119.76(15) . 3_775
Dy1 O7 Ba1 O12 60.24(15) . .
Dy1 O7 Ba1 O7 -53(100) . 3_775
Dy1 O7 Ba1 O4 -42.40(12) . .
Dy1 O7 Ba1 O4 137.60(12) . 3_775
Dy1 O7 Ba1 O9 172.71(19) . .
Dy1 O7 Ba1 O9 -7.29(19) . 3_775
Dy1 O7 Ba1 O6 -72.44(14) . .
Dy1 O7 Ba1 O6 107.56(14) . 3_775
Dy1 O4 C6 O5 -8.3(9) . .
Dy1 O4 C6 C7 172.2(3) . .
Dy1 O4 Ba1 O10 -32.92(11) . .
Dy1 O4 Ba1 O10 147.08(11) . 3_775
Dy1 O4 Ba1 O12 -61.74(15) . .
Dy1 O4 Ba1 O12 118.26(15) . 3_775
Dy1 O4 Ba1 O7 40.87(11) . .
Dy1 O4 Ba1 O7 -139.13(11) . 3_775
Dy1 O4 Ba1 O4 76(100) . 3_775
Dy1 O4 Ba1 O9 -109.00(14) . 3_775
Dy1 O4 Ba1 O9 71.00(14) . .
Dy1 O4 Ba1 O6 6.45(19) . 3_775
Dy1 O4 Ba1 O6 -173.55(19) . .
Dy1 O1 C1 C2 -147.2(5) . .
Dy1 O1 C1 O2 33.6(11) . .
O10 Dy1 O7 C16 147.1(6) . .
O10 Dy1 O7 Ba1 -31.44(12) . .
O10 Dy1 O4 C6 -140.9(5) . .
O10 Dy1 O4 Ba1 35.61(12) . .
O10 Dy1 O1 C1 -104.8(7) . .
O10 C11 C12 O12 8.6(8) . .
O10 C11 C12 C13 -165.6(7) . .
O10 C11 O11 Dy1 36(2) . 3_776
O12 C12 C13 C14 2.1(8) . .
O12 C15 C14 C13 0.3(9) . .
O7 Dy1 O10 C11 -147.9(4) . .
O7 Dy1 O10 Ba1 34.57(13) . .
O7 Dy1 O4 C6 137.8(5) . .
O7 Dy1 O4 Ba1 -45.65(13) . .
O7 Dy1 O1 C1 -153.2(6) . .
O7 C16 C17 O9 -3.5(9) . .
O7 C16 C17 C18 174.2(8) . .
O4 Dy1 O10 C11 140.2(4) . .
O4 Dy1 O10 Ba1 -37.29(12) . .
O4 Dy1 O7 C16 -138.3(6) . .
O4 Dy1 O7 Ba1 43.16(12) . .
O4 Dy1 O1 C1 -178.4(7) . .
O4 C6 C7 O6 0.5(8) . .
O4 C6 C7 C8 179.6(6) . .
O5 C6 C7 O6 -179.0(5) . .
O5 C6 C7 C8 0.0(9) . .
O9 C20 C19 C18 0.8(9) . .
O2W Dy1 O10 C11 114.4(4) . .
O2W Dy1 O10 Ba1 -63.1(2) . .
O2W Dy1 O7 C16 -74.0(6) . .
O2W Dy1 O7 Ba1 107.54(15) . .
O2W Dy1 O4 C6 22.3(5) . .
O2W Dy1 O4 Ba1 -161.15(17) . .
O2W Dy1 O1 C1 105.5(7) . .
O1 Dy1 O10 C11 63.5(4) . .
O1 Dy1 O10 Ba1 -114.04(15) . .
O1 Dy1 O7 C16 -164.3(5) . .
O1 Dy1 O7 Ba1 17.2(3) . .
O1 Dy1 O4 C6 -60.2(5) . .
O1 Dy1 O4 Ba1 116.37(16) . .
O1 C1 C2 C3 10.1(10) . .
O1 C1 C2 O3 -174.6(5) . .
O1 C1 O2 Dy1 3.3(9) . 3_776
O1W Dy1 O10 C11 -109.1(4) . .
O1W Dy1 O10 Ba1 73.4(2) . .
O1W Dy1 O7 C16 -9.7(6) . .
O1W Dy1 O7 Ba1 171.79(17) . .
O1W Dy1 O4 C6 79.1(5) . .
O1W Dy1 O4 Ba1 -104.34(15) . .
O1W Dy1 O1 C1 68.0(8) . .
O8 C16 C17 O9 175.2(6) . .
O8 C16 C17 C18 -7.1(12) . .
C6 O4 Ba1 O10 -36.1(4) . 3_775
C6 O4 Ba1 O10 143.9(4) . .
C6 O4 Ba1 O12 115.1(4) . .
C6 O4 Ba1 O12 -64.9(4) . 3_775
C6 O4 Ba1 O7 37.7(4) . 3_775
C6 O4 Ba1 O7 -142.3(4) . .
C6 O4 Ba1 O4 -107(100) . 3_775
C6 O4 Ba1 O9 -112.2(4) . .
C6 O4 Ba1 O9 67.8(4) . 3_775
C6 O4 Ba1 O6 3.3(4) . .
C6 O4 Ba1 O6 -176.7(4) . 3_775
C11 O10 Ba1 O10 -153.3(11) . 3_775
C11 O10 Ba1 O12 -174.0(4) . 3_775
C11 O10 Ba1 O12 6.0(4) . .
C11 O10 Ba1 O7 -28.6(5) . 3_775
C11 O10 Ba1 O7 151.4(5) . .
C11 O10 Ba1 O4 -141.4(5) . .
C11 O10 Ba1 O4 38.6(5) . 3_775
C11 O10 Ba1 O9 -60.8(4) . 3_775
C11 O10 Ba1 O9 119.2(4) . .
C11 O10 Ba1 O6 -107.1(4) . .
C11 O10 Ba1 O6 72.9(4) . 3_775
C11 C12 C13 C14 176.6(7) . .
C3 C4 C5 O3 -1.0(10) . .
C3 C2 O3 C5 -0.7(8) . .
C8 C9 C10 O6 0.5(8) . .
C4 C3 C2 C1 175.7(6) . .
C4 C3 C2 O3 0.2(8) . .
C7 O6 C10 C9 -0.6(7) . .
C7 O6 Ba1 O10 -38.9(4) . .
C7 O6 Ba1 O10 141.1(4) . 3_775
C7 O6 Ba1 O12 -100.4(4) . .
C7 O6 Ba1 O12 79.6(4) . 3_775
C7 O6 Ba1 O7 27.9(4) . .
C7 O6 Ba1 O7 -152.1(4) . 3_775
C7 O6 Ba1 O4 -2.7(4) . .
C7 O6 Ba1 O4 177.3(4) . 3_775
C7 O6 Ba1 O9 89.1(4) . .
C7 O6 Ba1 O9 -90.9(4) . 3_775
C7 O6 Ba1 O6 -49(100) . 3_775
C7 C8 C9 C10 -0.2(8) . .
C12 O12 C15 C14 0.9(8) . .
C12 O12 Ba1 O10 179.5(3) . 3_775
C12 O12 Ba1 O10 -0.5(3) . .
C12 O12 Ba1 O12 19.2(4) . 3_775
C12 O12 Ba1 O7 146.6(4) . 3_775
C12 O12 Ba1 O7 -33.4(4) . .
C12 O12 Ba1 O4 30.1(4) . .
C12 O12 Ba1 O4 -149.9(4) . 3_775
C12 O12 Ba1 O9 84.0(4) . 3_775
C12 O12 Ba1 O9 -96.0(4) . .
C12 O12 Ba1 O6 93.5(4) . .
C12 O12 Ba1 O6 -86.5(4) . 3_775
C12 C11 O11 Dy1 -145.2(15) . 3_776
C12 C13 C14 C15 -1.5(9) . .
C1 C2 O3 C5 -177.1(6) . .
C9 C8 C7 O6 -0.2(7) . .
C9 C8 C7 C6 -179.3(6) . .
C2 C3 C4 C5 0.5(9) . .
C2 C1 O2 Dy1 -175.8(4) . 3_776
C2 O3 C5 C4 1.1(9) . .
C15 O12 C12 C11 -177.4(5) . .
C15 O12 C12 C13 -1.9(7) . .
C15 O12 Ba1 O10 171.1(6) . .
C15 O12 Ba1 O10 -8.9(6) . 3_775
C15 O12 Ba1 O12 -169.1(7) . 3_775
C15 O12 Ba1 O7 -41.8(6) . 3_775
C15 O12 Ba1 O7 138.2(6) . .
C15 O12 Ba1 O4 -158.3(6) . .
C15 O12 Ba1 O4 21.7(6) . 3_775
C15 O12 Ba1 O9 75.7(6) . .
C15 O12 Ba1 O9 -104.3(6) . 3_775
C15 O12 Ba1 O6 -94.9(6) . .
C15 O12 Ba1 O6 85.1(6) . 3_775
C16 O7 Ba1 O10 -149.1(5) . .
C16 O7 Ba1 O10 30.9(5) . 3_775
C16 O7 Ba1 O12 -118.5(4) . .
C16 O7 Ba1 O12 61.5(4) . 3_775
C16 O7 Ba1 O7 128(100) . 3_775
C16 O7 Ba1 O4 -41.2(5) . 3_775
C16 O7 Ba1 O4 138.8(5) . .
C16 O7 Ba1 O9 -6.1(4) . .
C16 O7 Ba1 O9 173.9(4) . 3_775
C16 O7 Ba1 O6 108.8(5) . .
C16 O7 Ba1 O6 -71.2(5) . 3_775
C20 O9 C17 C16 179.0(6) . .
C20 O9 C17 C18 0.8(8) . .
C20 O9 Ba1 O10 -143.1(5) . .
C20 O9 Ba1 O10 36.9(5) . 3_775
C20 O9 Ba1 O12 -80.9(5) . .
C20 O9 Ba1 O12 99.1(5) . 3_775
C20 O9 Ba1 O7 -177.9(6) . .
C20 O9 Ba1 O7 2.1(6) . 3_775
C20 O9 Ba1 O4 -28.8(5) . 3_775
C20 O9 Ba1 O4 151.2(5) . .
C20 O9 Ba1 O9 155(73) . 3_775
C20 O9 Ba1 O6 -90.5(5) . 3_775
C20 O9 Ba1 O6 89.5(5) . .
C17 O9 C20 C19 -1.0(8) . .
C17 O9 Ba1 O10 -141.4(5) . 3_775
C17 O9 Ba1 O10 38.6(5) . .
C17 O9 Ba1 O12 -79.2(4) . 3_775
C17 O9 Ba1 O12 100.8(4) . .
C17 O9 Ba1 O7 -176.1(4) . 3_775
C17 O9 Ba1 O7 3.9(4) . .
C17 O9 Ba1 O4 152.9(5) . 3_775
C17 O9 Ba1 O4 -27.1(5) . .
C17 O9 Ba1 O9 -23(73) . 3_775
C17 O9 Ba1 O6 91.2(4) . 3_775
C17 O9 Ba1 O6 -88.8(4) . .
C17 C18 C19 C20 -0.3(10) . .
C19 C18 C17 O9 -0.3(9) . .
C19 C18 C17 C16 -178.1(7) . .
C10 O6 C7 C6 179.8(5) . .
C10 O6 C7 C8 0.5(7) . .
C10 O6 Ba1 O10 144.6(5) . .
C10 O6 Ba1 O10 -35.4(5) . 3_775
C10 O6 Ba1 O12 83.1(5) . .
C10 O6 Ba1 O12 -96.9(5) . 3_775
C10 O6 Ba1 O7 -148.6(5) . .
C10 O6 Ba1 O7 31.4(5) . 3_775
C10 O6 Ba1 O4 0.8(6) . 3_775
C10 O6 Ba1 O4 -179.2(6) . .
C10 O6 Ba1 O9 92.6(5) . 3_775
C10 O6 Ba1 O9 -87.4(5) . .
C10 O6 Ba1 O6 135(100) . 3_775
Ba1 Dy1 O10 C11 177.5(5) . .
Ba1 Dy1 O7 C16 178.5(6) . .
Ba1 Dy1 O4 C6 -176.5(5) . .
Ba1 Dy1 O1 C1 -141.1(7) . .
Ba1 O10 C11 C12 -10.5(7) . .
Ba1 O10 C11 O11 168.4(4) . .
Ba1 O12 C12 C11 -3.4(6) . .
Ba1 O12 C12 C13 172.1(4) . .
Ba1 O12 C15 C14 -171.3(5) . .
Ba1 O7 C16 O8 -170.9(5) . .
Ba1 O7 C16 C17 7.7(8) . .
Ba1 O4 C6 O5 176.0(4) . .
Ba1 O4 C6 C7 -3.5(7) . .
Ba1 O9 C20 C19 -179.5(5) . .
Ba1 O9 C17 C16 -2.3(7) . .
Ba1 O9 C17 C18 179.4(5) . .
Ba1 O6 C7 C6 2.4(6) . .
Ba1 O6 C7 C8 -176.9(4) . .
Ba1 O6 C10 C9 176.2(4) . .
O11 Dy1 O10 C11 0.2(5) 3_776 .
O11 Dy1 O10 Ba1 -177.27(13) 3_776 .
O11 Dy1 O7 C16 24.0(7) 3_776 .
O11 Dy1 O7 Ba1 -154.49(19) 3_776 .
O11 Dy1 O4 C6 -26.5(6) 3_776 .
O11 Dy1 O4 Ba1 150.03(17) 3_776 .
O11 Dy1 O1 C1 22.1(7) 3_776 .
O11 C11 C12 O12 -170.4(5) . .
O11 C11 C12 C13 15.4(10) . .
O2 Dy1 O10 C11 -64.2(4) 3_776 .
O2 Dy1 O10 Ba1 118.30(15) 3_776 .
O2 Dy1 O7 C16 70.6(6) 3_776 .
O2 Dy1 O7 Ba1 -107.90(15) 3_776 .
O2 Dy1 O4 C6 -177.1(4) 3_776 .
O2 Dy1 O4 Ba1 -0.6(2) 3_776 .
O2 Dy1 O1 C1 -42.5(7) 3_776 .
O2 C1 C2 C3 -170.6(7) . .
O2 C1 C2 O3 4.6(8) . .
